data_8102731
loop_
_publ_author_name
'Lai-Ping Zhang'
'Ji-Cheng Ma'
'Jian-Fang Ma'

_publ_section_title
;
 Crystal structure of
 bis(m-phthalato-k3O,O':O'')-[1,1'-(1,10-decanediyl)
 bis(imidazole)-k2N:N']dicobalt(II), Co2(C8H4O4)2(C16H26N4)
;
_journal_issue 3
_journal_name_full 'Zeitschrift f\"ur Kristallographie - New Crystal Structures'
_journal_page_first 503
_journal_volume 225
_journal_year 2010
_chemical_formula_moiety 'C16 H15 Co N2 O4 '
_chemical_formula_sum 'C32 H34 Co2 N4 O8'
_chemical_formula_weight 720.49
_chemical_melting_point ?
_chemical_name_common
;
Crystal structure of
poly{(<i>m</i>-phthalate-<i>K^3^O,O':O''</i>)-hemi[1,1'-(1,10-decanediyl)
bis(imidazole)-<i>K^2^N:N</i>']cobalt(II)}, Co(C~16~H~17~O~4~N~2~) 
;
_chemical_name_systematic
;
 Crystal structure of
poly{(<i>m</i>-phthalate-<i>K^3^O,O':O''</i>)-hemi[1,1'-(1,10-decanediyl)
bis(imidazole)-<i>K^2^N:N</i>']cobalt(II)}, Co(C~16~H~17~O~4~N~2~)
;
_space_group_IT_number 15
_symmetry_cell_setting monoclinic
_symmetry_space_group_name_Hall '-C 2yc'
_symmetry_space_group_name_H-M 'C 1 2/c 1'
_atom_sites_solution_hydrogens geom
_atom_sites_solution_primary direct
_atom_sites_solution_secondary difmap
_audit_creation_method SHELXL-97
_cell_angle_alpha 90.00
_cell_angle_beta 106.533(4)
_cell_angle_gamma 90.00
_cell_formula_units_Z 4
_cell_length_a 15.8370(17)
_cell_length_b 15.262(5)
_cell_length_c 13.674(6)
_cell_measurement_reflns_used 3248
_cell_measurement_temperature 293(2)
_cell_measurement_theta_max 26.4
_cell_measurement_theta_min 4.2
_cell_volume 3168.4(18)
_computing_cell_refinement PROCESS-AUTO
_computing_data_collection PROCESS-AUTO
_computing_data_reduction PROCESS-AUTO
_computing_structure_refinement 'SHELXL-97 (Sheldrick, 1997) [6]'
_computing_structure_solution 'SHELXS-97 (Sheldrick, 1997) [5]'
_diffrn_ambient_temperature 293(2)
_diffrn_detector_area_resol_mean 10.0
_diffrn_measured_fraction_theta_full 0.992
_diffrn_measured_fraction_theta_max 0.992
_diffrn_measurement_device_type 'Rigaku RAXIS-RAPID'
_diffrn_measurement_method '\w scans'
_diffrn_radiation_monochromator graphite
_diffrn_radiation_source 'fine-focus sealed tube'
_diffrn_radiation_type MoK\a
_diffrn_radiation_wavelength 0.71069
_diffrn_reflns_av_R_equivalents 0.0307
_diffrn_reflns_av_sigmaI/netI 0.0258
_diffrn_reflns_limit_h_max 19
_diffrn_reflns_limit_h_min -19
_diffrn_reflns_limit_k_max 18
_diffrn_reflns_limit_k_min -19
_diffrn_reflns_limit_l_max 17
_diffrn_reflns_limit_l_min -17
_diffrn_reflns_number 15806
_diffrn_reflns_theta_full 25.00
_diffrn_reflns_theta_max 26.42
_diffrn_reflns_theta_min 4.22
_exptl_absorpt_coefficient_mu 1.104
_exptl_absorpt_correction_T_max 0.867
_exptl_absorpt_correction_T_min 0.789
_exptl_absorpt_correction_type empirical
_exptl_absorpt_process_details 'SADABS (Sheldrick, 1997)'
_exptl_crystal_colour pink
_exptl_crystal_density_diffrn 1.510
_exptl_crystal_density_method 'not measured'
_exptl_crystal_description block
_exptl_crystal_F_000 1488
_exptl_crystal_size_max 0.32
_exptl_crystal_size_mid 0.19
_exptl_crystal_size_min 0.12
_refine_diff_density_max 0.553
_refine_diff_density_min -0.425
_refine_diff_density_rms 0.056
_refine_ls_extinction_method none
_refine_ls_goodness_of_fit_ref 1.011
_refine_ls_hydrogen_treatment constr
_refine_ls_matrix_type full
_refine_ls_number_parameters 206
_refine_ls_number_reflns 3241
_refine_ls_number_restraints 0
_refine_ls_restrained_S_all 1.011
_refine_ls_R_factor_all 0.0549
_refine_ls_R_factor_gt 0.0394
_refine_ls_shift/su_max 0.007
_refine_ls_shift/su_mean 0.000
_refine_ls_structure_factor_coef Fsqd
_refine_ls_weighting_details 'calc w=1/[\s^2^(Fo^2^)+(0.0788P)^2^+0.5599P] where P=(Fo^2^+2Fc^2^)/3'
_refine_ls_weighting_scheme calc
_refine_ls_wR_factor_gt 0.1094
_refine_ls_wR_factor_ref 0.1167
_reflns_number_gt 2477
_reflns_number_total 3241
_reflns_threshold_expression >2\s(I)
_cod_data_source_file 1267-3017.cff
_cod_data_source_block c2c
_cod_depositor_comments
;
The following automatic conversions were performed:
'_symmetry_cell_setting' value 'Monoclinic' changed to 'monoclinic'
according to '/home/saulius/struct/CIF-dictionaries/cif_core.dic'
dictionary named 'cif_core.dic' version 2.4.1 from 2010-06-29.

Automatic conversion script
Id: cif_fix_enum 1555 2011-01-17 13:19:09Z saulius 

The following automatic conversions were performed:

'_chemical_melting_point' value 'not measured' was changed to '?' -
the value is undefined or not given.

Automatic conversion script
Id: cif_fix_values 1569 2011-02-09 13:29:24Z adriana 
;
_cod_original_sg_symbol_Hall '-C 2yc '
_cod_original_sg_symbol_H-M C2/c
_cod_database_code 8102731

loop_
_symmetry_equiv_pos_as_xyz
'x, y, z'
'-x, y, -z+1/2'
'x+1/2, y+1/2, z'
'-x+1/2, y+1/2, -z+1/2'
'-x, -y, -z'
'x, -y, z-1/2'
'-x+1/2, -y+1/2, -z'
'x+1/2, -y+1/2, z-1/2'

loop_
_atom_site_label
_atom_site_type_symbol
_atom_site_fract_x
_atom_site_fract_y
_atom_site_fract_z
_atom_site_U_iso_or_equiv
_atom_site_adp_type
_atom_site_occupancy
_atom_site_symmetry_multiplicity
_atom_site_calc_flag
_atom_site_refinement_flags
_atom_site_disorder_assembly
_atom_site_disorder_group
Co1 Co 0.81889(2) 0.15285(2) 0.53243(2) 0.03984(15) Uani 1 1 d . . .
C1 C 0.75144(19) 0.02184(17) 0.6039(2) 0.0473(6) Uani 1 1 d . . .
C2 C 0.69048(17) -0.04515(16) 0.62715(19) 0.0419(6) Uani 1 1 d . . .
C3 C 0.71846(16) -0.09588(15) 0.71462(18) 0.0388(5) Uani 1 1 d . . .
H3 H 0.7752 -0.0887 0.7577 0.047 Uiso 1 1 calc R . .
C4 C 0.66269(17) -0.15719(14) 0.73853(18) 0.0383(5) Uani 1 1 d . . .
C5 C 0.57852(18) -0.16779(18) 0.6731(2) 0.0497(7) Uani 1 1 d . . .
H5 H 0.5411 -0.2095 0.6877 0.060 Uiso 1 1 calc R . .
C6 C 0.5499(2) -0.1170(2) 0.5866(2) 0.0622(8) Uani 1 1 d . . .
H6 H 0.4931 -0.1238 0.5436 0.075 Uiso 1 1 calc R . .
C7 C 0.60596(19) -0.05601(19) 0.5642(2) 0.0547(7) Uani 1 1 d . . .
H7 H 0.5865 -0.0217 0.5059 0.066 Uiso 1 1 calc R . .
C8 C 0.69300(17) -0.21083(16) 0.83304(18) 0.0413(6) Uani 1 1 d . . .
C9 C 1.01038(19) 0.11011(19) 0.5849(2) 0.0524(7) Uani 1 1 d . B .
H9 H 1.0143 0.1073 0.6540 0.063 Uiso 1 1 calc R . .
C10 C 0.96102(19) 0.1243(2) 0.4246(2) 0.0587(7) Uani 1 1 d . . .
H10 H 0.9231 0.1341 0.3598 0.070 Uiso 1 1 calc R . .
C11 C 1.04673(18) 0.1061(2) 0.4449(2) 0.0572(7) Uani 1 1 d . B .
H11 H 1.0786 0.1001 0.3978 0.069 Uiso 1 1 calc R . .
C12 C 1.16940(19) 0.0804(2) 0.6061(2) 0.0649(8) Uani 1 1 d . B .
H12A H 1.1884 0.0260 0.5823 0.078 Uiso 1 1 calc R . .
H12B H 1.1722 0.0729 0.6774 0.078 Uiso 1 1 calc R . .
C13 C 1.2303(2) 0.1520(2) 0.5966(3) 0.0679(9) Uani 1 1 d . . .
H13A H 1.2096 0.2080 0.6142 0.081 Uiso 1 1 calc R A 1
H13B H 1.2349 0.1553 0.5275 0.081 Uiso 1 1 calc R A 1
C14 C 1.3186(4) 0.1288(5) 0.6708(5) 0.0732(18) Uiso 0.643(9) 1 d P B 1
H14A H 1.3127 0.1228 0.7392 0.088 Uiso 0.643(9) 1 calc PR B 1
H14B H 1.3396 0.0736 0.6514 0.088 Uiso 0.643(9) 1 calc PR B 1
C15 C 1.3831(5) 0.2011(5) 0.6683(5) 0.093(2) Uiso 0.643(9) 1 d P B 1
H15A H 1.3556 0.2571 0.6730 0.112 Uiso 0.643(9) 1 calc PR B 1
H15B H 1.3962 0.1993 0.6032 0.112 Uiso 0.643(9) 1 calc PR B 1
C16 C 1.4695(6) 0.1949(7) 0.7541(9) 0.142(4) Uiso 0.643(9) 1 d P . 1
H16A H 1.4682 0.2430 0.8000 0.170 Uiso 0.643(9) 1 calc PR B 1
H16B H 1.4652 0.1417 0.7911 0.170 Uiso 0.643(9) 1 calc PR B 1
C14' C 1.3221(13) 0.1722(14) 0.6865(14) 0.126(6) Uiso 0.357(9) 1 d P B 2
H14C H 1.3443 0.2299 0.6770 0.151 Uiso 0.357(9) 1 calc PR B 2
H14D H 1.3119 0.1701 0.7531 0.151 Uiso 0.357(9) 1 calc PR B 2
C16' C 1.4743(9) 0.1244(10) 0.7682(11) 0.106(5) Uiso 0.357(9) 1 d P . 2
H16C H 1.4727 0.1801 0.8019 0.127 Uiso 0.357(9) 1 calc PR B 2
H16D H 1.4839 0.0781 0.8188 0.127 Uiso 0.357(9) 1 calc PR B 2
C15' C 1.3822(14) 0.1083(12) 0.6791(14) 0.138(6) Uiso 0.357(9) 1 d P B 2
H15C H 1.3925 0.1110 0.6126 0.166 Uiso 0.357(9) 1 calc PR B 2
H15D H 1.3590 0.0507 0.6870 0.166 Uiso 0.357(9) 1 calc PR B 2
N1 N 0.93706(15) 0.12627(14) 0.51328(17) 0.0443(5) Uani 1 1 d . . .
N2 N 1.07827(14) 0.09828(15) 0.54755(17) 0.0489(5) Uani 1 1 d . . .
O1 O 0.72031(14) 0.07290(13) 0.52902(15) 0.0596(5) Uani 1 1 d . . .
O2 O 0.82890(14) 0.02623(14) 0.65520(16) 0.0606(5) Uani 1 1 d . . .
O3 O 0.76930(12) -0.19813(13) 0.89142(12) 0.0498(4) Uani 1 1 d . . .
O4 O 0.64170(13) -0.26807(13) 0.84863(14) 0.0575(5) Uani 1 1 d . . .

loop_
_atom_site_aniso_label
_atom_site_aniso_U_11
_atom_site_aniso_U_22
_atom_site_aniso_U_33
_atom_site_aniso_U_23
_atom_site_aniso_U_13
_atom_site_aniso_U_12
Co1 0.0379(2) 0.0410(2) 0.0418(2) -0.00450(13) 0.01312(15) 0.00174(13)
C1 0.0522(17) 0.0451(14) 0.0506(15) -0.0035(12) 0.0240(13) -0.0006(12)
C2 0.0467(14) 0.0365(12) 0.0462(13) 0.0022(10) 0.0193(12) 0.0012(10)
C3 0.0362(12) 0.0383(12) 0.0423(12) -0.0039(10) 0.0117(10) 0.0009(10)
C4 0.0400(13) 0.0362(12) 0.0403(12) 0.0000(9) 0.0139(11) 0.0032(10)
C5 0.0396(14) 0.0496(15) 0.0581(16) 0.0073(12) 0.0108(13) -0.0068(11)
C6 0.0449(16) 0.0701(19) 0.0620(18) 0.0160(16) -0.0003(14) -0.0045(15)
C7 0.0499(17) 0.0579(17) 0.0522(15) 0.0165(13) 0.0079(13) 0.0024(13)
C8 0.0436(14) 0.0431(13) 0.0403(12) -0.0018(10) 0.0169(12) 0.0065(11)
C9 0.0523(17) 0.0610(17) 0.0492(15) 0.0066(13) 0.0230(14) 0.0093(13)
C10 0.0429(16) 0.089(2) 0.0454(15) -0.0006(14) 0.0151(13) -0.0030(15)
C11 0.0418(16) 0.085(2) 0.0492(15) -0.0025(14) 0.0199(13) 0.0013(14)
C12 0.0466(17) 0.086(2) 0.0603(17) 0.0139(16) 0.0128(14) 0.0187(16)
C13 0.0422(16) 0.083(2) 0.072(2) -0.0124(16) 0.0055(15) 0.0076(15)
N1 0.0403(12) 0.0452(11) 0.0500(12) -0.0006(10) 0.0172(10) 0.0020(9)
N2 0.0412(12) 0.0515(13) 0.0554(13) 0.0058(10) 0.0161(10) 0.0073(10)
O1 0.0684(14) 0.0503(11) 0.0636(12) 0.0128(9) 0.0246(11) -0.0066(9)
O2 0.0514(12) 0.0666(12) 0.0702(13) 0.0018(10) 0.0277(10) -0.0086(10)
O3 0.0449(10) 0.0650(12) 0.0386(9) -0.0015(8) 0.0102(8) 0.0043(9)
O4 0.0538(11) 0.0601(11) 0.0574(11) 0.0203(9) 0.0138(9) -0.0063(10)

loop_
_atom_type_symbol
_atom_type_description
_atom_type_scat_dispersion_real
_atom_type_scat_dispersion_imag
_atom_type_scat_source
C C 0.0033 0.0016 'International Tables Vol C Tables 4.2.6.8 and 6.1.1.4'
H H 0.0000 0.0000 'International Tables Vol C Tables 4.2.6.8 and 6.1.1.4'
N N 0.0061 0.0033 'International Tables Vol C Tables 4.2.6.8 and 6.1.1.4'
O O 0.0106 0.0060 'International Tables Vol C Tables 4.2.6.8 and 6.1.1.4'
Co Co 0.3494 0.9721 'International Tables Vol C Tables 4.2.6.8 and 6.1.1.4'

loop_
_geom_angle_atom_site_label_1
_geom_angle_atom_site_label_2
_geom_angle_atom_site_label_3
_geom_angle
_geom_angle_site_symmetry_1
_geom_angle_site_symmetry_3
_geom_angle_publ_flag
O1 Co1 O4 117.35(9) . 4_656 ?
O1 Co1 O3 95.77(8) . 6 ?
O4 Co1 O3 122.04(9) 4_656 6 ?
O1 Co1 N1 129.38(9) . . ?
O4 Co1 N1 98.23(9) 4_656 . ?
O3 Co1 N1 93.99(9) 6 . ?
O2 C1 O1 121.5(3) . . ?
O2 C1 C2 120.9(2) . . ?
O1 C1 C2 117.6(3) . . ?
C7 C2 C3 119.1(2) . . ?
C7 C2 C1 121.2(2) . . ?
C3 C2 C1 119.7(2) . . ?
C2 C3 C4 120.7(2) . . ?
C2 C3 H3 119.6 . . ?
C4 C3 H3 119.6 . . ?
C3 C4 C5 119.1(2) . . ?
C3 C4 C8 120.4(2) . . ?
C5 C4 C8 120.6(2) . . ?
C6 C5 C4 120.6(3) . . ?
C6 C5 H5 119.7 . . ?
C4 C5 H5 119.7 . . ?
C5 C6 C7 119.6(3) . . ?
C5 C6 H6 120.2 . . ?
C7 C6 H6 120.2 . . ?
C2 C7 C6 120.9(2) . . ?
C2 C7 H7 119.5 . . ?
C6 C7 H7 119.5 . . ?
O4 C8 O3 123.5(2) . . ?
O4 C8 C4 117.8(2) . . ?
O3 C8 C4 118.7(2) . . ?
N1 C9 N2 112.3(2) . . ?
N1 C9 H9 123.8 . . ?
N2 C9 H9 123.8 . . ?
C11 C10 N1 110.0(3) . . ?
C11 C10 H10 125.0 . . ?
N1 C10 H10 125.0 . . ?
C10 C11 N2 106.7(2) . . ?
C10 C11 H11 126.7 . . ?
N2 C11 H11 126.7 . . ?
N2 C12 C13 112.2(3) . . ?
N2 C12 H12A 109.2 . . ?
C13 C12 H12A 109.2 . . ?
N2 C12 H12B 109.2 . . ?
C13 C12 H12B 109.2 . . ?
H12A C12 H12B 107.9 . . ?
C12 C13 C14 105.5(4) . . ?
C12 C13 C14' 122.0(8) . . ?
C14 C13 C14' 24.9(7) . . ?
C12 C13 H13A 110.6 . . ?
C14 C13 H13A 110.6 . . ?
C14' C13 H13A 86.5 . . ?
C12 C13 H13B 110.6 . . ?
C14 C13 H13B 110.6 . . ?
C14' C13 H13B 115.0 . . ?
H13A C13 H13B 108.8 . . ?
C15 C14 C13 108.4(5) . . ?
C15 C14 H14A 110.0 . . ?
C13 C14 H14A 110.0 . . ?
C15 C14 H14B 110.0 . . ?
C13 C14 H14B 110.0 . . ?
H14A C14 H14B 108.4 . . ?
C14 C15 C16 113.6(6) . . ?
C14 C15 H15A 108.8 . . ?
C16 C15 H15A 108.8 . . ?
C14 C15 H15B 108.8 . . ?
C16 C15 H15B 108.8 . . ?
H15A C15 H15B 107.7 . . ?
C16 C16 C15 126.4(16) 2_856 . ?
C16 C16 H16A 105.7 2_856 . ?
C15 C16 H16A 105.7 . . ?
C16 C16 H16B 105.7 2_856 . ?
C15 C16 H16B 105.7 . . ?
H16A C16 H16B 106.2 . . ?
C15' C14' C13 107.1(15) . . ?
C15' C14' H14C 110.3 . . ?
C13 C14' H14C 110.3 . . ?
C15' C14' H14D 110.3 . . ?
C13 C14' H14D 110.3 . . ?
H14C C14' H14D 108.6 . . ?
C16' C16' C15' 106.8(19) 2_856 . ?
C16' C16' H16C 110.4 2_856 . ?
C15' C16' H16C 110.4 . . ?
C16' C16' H16D 110.4 2_856 . ?
C15' C16' H16D 110.4 . . ?
H16C C16' H16D 108.6 . . ?
C14' C15' C16' 109.0(15) . . ?
C14' C15' H15C 109.9 . . ?
C16' C15' H15C 109.9 . . ?
C14' C15' H15D 109.9 . . ?
C16' C15' H15D 109.9 . . ?
H15C C15' H15D 108.3 . . ?
C9 N1 C10 104.3(2) . . ?
C9 N1 Co1 126.99(19) . . ?
C10 N1 Co1 128.64(19) . . ?
C9 N2 C11 106.7(2) . . ?
C9 N2 C12 126.5(2) . . ?
C11 N2 C12 126.8(2) . . ?
C1 O1 Co1 103.75(18) . . ?
C8 O3 Co1 135.35(16) . 6_556 ?
C8 O4 Co1 119.84(17) . 4_646 ?

loop_
_geom_bond_atom_site_label_1
_geom_bond_atom_site_label_2
_geom_bond_distance
_geom_bond_site_symmetry_2
_geom_bond_publ_flag
Co1 O1 1.972(2) . ?
Co1 O4 1.9784(19) 4_656 ?
Co1 O3 1.9875(19) 6 ?
Co1 N1 2.003(2) . ?
C1 O2 1.230(3) . ?
C1 O1 1.269(3) . ?
C1 C2 1.501(4) . ?
C2 C7 1.380(4) . ?
C2 C3 1.387(3) . ?
C3 C4 1.388(3) . ?
C3 H3 0.9300 . ?
C4 C5 1.387(4) . ?
C4 C8 1.489(3) . ?
C5 C6 1.379(4) . ?
C5 H5 0.9300 . ?
C6 C7 1.379(4) . ?
C6 H6 0.9300 . ?
C7 H7 0.9300 . ?
C8 O4 1.252(3) . ?
C8 O3 1.259(3) . ?
C9 N1 1.312(4) . ?
C9 N2 1.327(3) . ?
C9 H9 0.9300 . ?
C10 C11 1.335(4) . ?
C10 N1 1.370(3) . ?
C10 H10 0.9300 . ?
C11 N2 1.354(4) . ?
C11 H11 0.9300 . ?
C12 N2 1.463(3) . ?
C12 C13 1.488(5) . ?
C12 H12A 0.9700 . ?
C12 H12B 0.9700 . ?
C13 C14 1.518(7) . ?
C13 C14' 1.644(19) . ?
C13 H13A 0.9700 . ?
C13 H13B 0.9700 . ?
C14 C15 1.509(11) . ?
C14 H14A 0.9700 . ?
C14 H14B 0.9700 . ?
C15 C16 1.532(12) . ?
C15 H15A 0.9700 . ?
C15 H15B 0.9700 . ?
C16 C16 1.003(18) 2_856 ?
C16 H16A 0.9700 . ?
C16 H16B 0.9700 . ?
C14' C15' 1.39(3) . ?
C14' H14C 0.9700 . ?
C14' H14D 0.9700 . ?
C16' C16' 1.07(2) 2_856 ?
C16' C15' 1.63(2) . ?
C16' H16C 0.9700 . ?
C16' H16D 0.9700 . ?
C15' H15C 0.9700 . ?
C15' H15D 0.9700 . ?
O3 Co1 1.9875(18) 6_556 ?
O4 Co1 1.9784(19) 4_646 ?

loop_
_geom_torsion_atom_site_label_1
_geom_torsion_atom_site_label_2
_geom_torsion_atom_site_label_3
_geom_torsion_atom_site_label_4
_geom_torsion
_geom_torsion_site_symmetry_1
_geom_torsion_site_symmetry_2
_geom_torsion_site_symmetry_3
_geom_torsion_site_symmetry_4
_geom_torsion_publ_flag
O2 C1 C2 C7 -173.8(3) . . . . ?
O1 C1 C2 C7 5.6(4) . . . . ?
O2 C1 C2 C3 7.7(4) . . . . ?
O1 C1 C2 C3 -172.9(2) . . . . ?
C7 C2 C3 C4 0.4(4) . . . . ?
C1 C2 C3 C4 178.9(2) . . . . ?
C2 C3 C4 C5 0.6(4) . . . . ?
C2 C3 C4 C8 -179.5(2) . . . . ?
C3 C4 C5 C6 -1.3(4) . . . . ?
C8 C4 C5 C6 178.8(3) . . . . ?
C4 C5 C6 C7 1.0(5) . . . . ?
C3 C2 C7 C6 -0.7(4) . . . . ?
C1 C2 C7 C6 -179.3(3) . . . . ?
C5 C6 C7 C2 0.1(5) . . . . ?
C3 C4 C8 O4 -176.7(2) . . . . ?
C5 C4 C8 O4 3.2(4) . . . . ?
C3 C4 C8 O3 1.4(3) . . . . ?
C5 C4 C8 O3 -178.7(2) . . . . ?
N1 C10 C11 N2 -1.3(4) . . . . ?
N2 C12 C13 C14 173.4(4) . . . . ?
N2 C12 C13 C14' 152.9(9) . . . . ?
C12 C13 C14 C15 -177.7(5) . . . . ?
C14' C13 C14 C15 -42.6(18) . . . . ?
C13 C14 C15 C16 168.8(6) . . . . ?
C14 C15 C16 C16 127.0(5) . . . 2_856 ?
C12 C13 C14' C15' 76.3(16) . . . . ?
C14 C13 C14' C15' 23.0(13) . . . . ?
C13 C14' C15' C16' -179.0(11) . . . . ?
C16' C16' C15' C14' -129.0(14) 2_856 . . . ?
N2 C9 N1 C10 0.1(3) . . . . ?
N2 C9 N1 Co1 -177.54(18) . . . . ?
C11 C10 N1 C9 0.8(4) . . . . ?
C11 C10 N1 Co1 178.3(2) . . . . ?
O1 Co1 N1 C9 -94.3(2) . . . . ?
O4 Co1 N1 C9 41.7(3) 4_656 . . . ?
O3 Co1 N1 C9 164.9(2) 6 . . . ?
O1 Co1 N1 C10 88.7(3) . . . . ?
O4 Co1 N1 C10 -135.3(3) 4_656 . . . ?
O3 Co1 N1 C10 -12.1(3) 6 . . . ?
N1 C9 N2 C11 -0.8(3) . . . . ?
N1 C9 N2 C12 179.1(3) . . . . ?
C10 C11 N2 C9 1.3(4) . . . . ?
C10 C11 N2 C12 -178.6(3) . . . . ?
C13 C12 N2 C9 -115.9(3) . . . . ?
C13 C12 N2 C11 64.0(4) . . . . ?
O2 C1 O1 Co1 -4.2(3) . . . . ?
C2 C1 O1 Co1 176.43(18) . . . . ?
O4 Co1 O1 C1 -65.58(19) 4_656 . . . ?
O3 Co1 O1 C1 163.68(17) 6 . . . ?
N1 Co1 O1 C1 63.7(2) . . . . ?
O4 C8 O3 Co1 -68.1(4) . . . 6_556 ?
C4 C8 O3 Co1 113.9(2) . . . 6_556 ?
O3 C8 O4 Co1 -2.3(3) . . . 4_646 ?
C4 C8 O4 Co1 175.67(16) . . . 4_646 ?
